data_7022021
loop_
_publ_author_name
'Zhou, Qi'
'Yang, Fen'
'Liu, Dan'
'Peng, Yu'
'Li, Guanghua'
'Shi, Zhan'
'Feng, Shouhua'

_publ_section_title
;
 Synthesis, structures, and magnetic properties of a family of 3d-4f
 [Na2Fe6Ln2] complexes (Ln = Y, Gd and Dy): effect of ligands on the
 connection of inorganic subunits.
;
_journal_issue 4
_journal_name_full 'Dalton transactions (Cambridge, England : 2003)'
_journal_page_first 1039
_journal_page_last 1046
_journal_paper_doi 10.1039/c2dt31050c
_journal_volume 42
_journal_year 2013
_chemical_formula_moiety 'C98 H110 Dy2 Fe6 N16 Na2 O34'
_chemical_formula_sum 'C98 H110 Dy2 Fe6 N16 Na2 O34'
_chemical_formula_weight 2762.10
_chemical_melting_point ?
_chemical_name_systematic
;
?
;
_space_group_IT_number 14
_symmetry_cell_setting monoclinic
_symmetry_space_group_name_Hall '-P 2ybc'
_symmetry_space_group_name_H-M 'P 1 21/c 1'
_atom_sites_solution_hydrogens geom
_atom_sites_solution_primary direct
_atom_sites_solution_secondary difmap
_audit_creation_method SHELXL-97
_cell_angle_alpha 90.00
_cell_angle_beta 126.198(2)
_cell_angle_gamma 90.00
_cell_formula_units_Z 2
_cell_length_a 12.7815(5)
_cell_length_b 35.7632(15)
_cell_length_c 17.0680(6)
_cell_measurement_reflns_used 20
_cell_measurement_temperature 293(2)
_cell_measurement_theta_max 25.00
_cell_measurement_theta_min 8.17
_cell_volume 6296.0(5)
_computing_cell_refinement 'Bruker SMART'
_computing_data_collection 'Bruker SMART'
_computing_data_reduction 'Bruker SAINT'
_computing_molecular_graphics 'Diamond 3.0'
_computing_publication_material SHELXL
_computing_structure_refinement 'SHELXL-97 (Sheldrick, 1997)'
_computing_structure_solution 'SHELXS-97 (Sheldrick, 1990)'
_diffrn_ambient_temperature 293(2)
_diffrn_detector_area_resol_mean 9.00cm
_diffrn_measured_fraction_theta_full 0.961
_diffrn_measured_fraction_theta_max 0.961
_diffrn_measurement_device_type 'CCD area detector'
_diffrn_measurement_method 'phi and omega scans'
_diffrn_radiation_monochromator graphite
_diffrn_radiation_source 'fine-focus sealed tube'
_diffrn_radiation_type MoK\a
_diffrn_radiation_wavelength 0.71073
_diffrn_reflns_av_R_equivalents 0.0590
_diffrn_reflns_av_sigmaI/netI 0.0577
_diffrn_reflns_limit_h_max 15
_diffrn_reflns_limit_h_min -13
_diffrn_reflns_limit_k_max 34
_diffrn_reflns_limit_k_min -42
_diffrn_reflns_limit_l_max 20
_diffrn_reflns_limit_l_min -20
_diffrn_reflns_number 33715
_diffrn_reflns_theta_full 25.00
_diffrn_reflns_theta_max 25.00
_diffrn_reflns_theta_min 8.17
_diffrn_standards_decay_% none
_diffrn_standards_interval_count none
_diffrn_standards_interval_time none
_diffrn_standards_number none
_exptl_absorpt_coefficient_mu 1.925
_exptl_absorpt_correction_T_max 0.6118
_exptl_absorpt_correction_T_min 0.5557
_exptl_absorpt_correction_type empirical
_exptl_absorpt_process_details SADA
_exptl_crystal_colour 'black brown'
_exptl_crystal_density_diffrn 1.457
_exptl_crystal_density_meas ?
_exptl_crystal_density_method 'not measured'
_exptl_crystal_description block
_exptl_crystal_F_000 2784
_exptl_crystal_size_max 0.30
_exptl_crystal_size_mid 0.27
_exptl_crystal_size_min 0.25
_refine_diff_density_max 1.496
_refine_diff_density_min -1.104
_refine_diff_density_rms 0.115
_refine_ls_extinction_method none
_refine_ls_goodness_of_fit_ref 1.318
_refine_ls_hydrogen_treatment constr
_refine_ls_matrix_type full
_refine_ls_number_parameters 772
_refine_ls_number_reflns 10664
_refine_ls_number_restraints 162
_refine_ls_restrained_S_all 1.316
_refine_ls_R_factor_all 0.1060
_refine_ls_R_factor_gt 0.0796
_refine_ls_shift/su_max 0.001
_refine_ls_shift/su_mean 0.000
_refine_ls_structure_factor_coef Fsqd
_refine_ls_weighting_details 'calc w=1/[\s^2^(Fo^2^)+(0.0000P)^2^+46.3618P] where P=(Fo^2^+2Fc^2^)/3'
_refine_ls_weighting_scheme calc
_refine_ls_wR_factor_gt 0.1526
_refine_ls_wR_factor_ref 0.1593
_reflns_number_gt 8386
_reflns_number_total 10664
_reflns_threshold_expression >2sigma(I)
_cod_data_source_file c2dt31050c.txt
_cod_data_source_block compound-2
_cod_depositor_comments
;
The following automatic conversions were performed:

'_chemical_melting_point' value 'not measured' was changed to '?' -
the value is undefined or not given.

Automatic conversion script
Id: cif_fix_values 1891 2012-01-12 08:04:46Z andrius 

The following automatic conversions were performed:

'_exptl_crystal_density_meas' value 'none' was changed to '?' - the
value is perceived as not measured.

Automatic conversion script
Id: cif_fix_values 3008 2015-01-20 13:52:24Z robertas 
;
_cod_original_cell_volume 6296.0(4)
_cod_original_sg_symbol_H-M p2(1)/c
_cod_database_code 7022021

loop_
_symmetry_equiv_pos_as_xyz
'x, y, z'
'-x, y+1/2, -z+1/2'
'-x, -y, -z'
'x, -y-1/2, z-1/2'

loop_
_atom_site_label
_atom_site_type_symbol
_atom_site_fract_x
_atom_site_fract_y
_atom_site_fract_z
_atom_site_U_iso_or_equiv
_atom_site_adp_type
_atom_site_occupancy
_atom_site_symmetry_multiplicity
_atom_site_calc_flag
_atom_site_refinement_flags
_atom_site_disorder_assembly
_atom_site_disorder_group
Dy1 Dy 1.51232(4) 0.974147(12) 1.40031(3) 0.03392(14) Uani 1 1 d . . .
Fe1 Fe 1.53597(12) 0.92430(3) 1.24311(9) 0.0329(3) Uani 1 1 d . A .
Fe2 Fe 1.43889(17) 0.84141(4) 1.17155(11) 0.0551(4) Uani 1 1 d . A .
Fe3 Fe 1.74547(15) 0.86161(4) 1.29927(11) 0.0505(4) Uani 1 1 d . A .
Na1 Na 1.6650(8) 0.77154(15) 1.3151(5) 0.108(2) Uani 1 1 d . . .
O1 O 1.4524(10) 0.7975(2) 1.2432(7) 0.080(3) Uani 1 1 d . A .
O2 O 1.4118(6) 0.89423(17) 1.1230(4) 0.0413(15) Uani 1 1 d . . .
O3 O 1.4105(6) 0.93166(17) 1.2718(4) 0.0366(13) Uani 1 1 d . . .
O4 O 1.5183(15) 0.7333(3) 1.3286(9) 0.124(5) Uani 1 1 d . A .
O5 O 1.8067(9) 0.8228(2) 1.3971(7) 0.073(2) Uani 1 1 d . A .
O6 O 1.6540(5) 0.94862(17) 1.3710(4) 0.0339(13) Uani 1 1 d . . .
O7 O 1.6775(6) 0.91117(17) 1.2306(4) 0.0398(14) Uani 1 1 d . . .
O8 O 1.8474(14) 0.7598(4) 1.4850(11) 0.144(5) Uani 1 1 d . A .
O9 O 1.789(3) 0.7300(9) 1.300(3) 0.112(10) Uani 0.35 1 d PU A 1
O9' O 1.623(8) 0.718(2) 1.217(6) 0.11(2) Uani 0.15 1 d PU A 2
O10 O 1.5836(6) 0.87012(16) 1.3026(4) 0.0415(15) Uani 1 1 d . . .
O11 O 1.6062(9) 0.8290(2) 1.1896(6) 0.065(2) Uani 1 1 d . A .
O12 O 1.5469(6) 1.03470(18) 1.4529(4) 0.0480(16) Uani 1 1 d . . .
O13 O 1.5397(7) 1.07671(19) 1.5428(5) 0.0531(17) Uani 1 1 d . . .
O14 O 1.7057(6) 0.9707(2) 1.5577(4) 0.0466(15) Uani 1 1 d . . .
O15 O 1.6950(6) 1.00820(19) 1.6575(4) 0.0434(15) Uani 1 1 d . . .
O16 O 1.4957(6) 0.97270(18) 1.1704(4) 0.0418(14) Uani 1 1 d . . .
O17 O 1.4632(7) 1.00828(17) 1.2627(4) 0.0450(16) Uani 1 1 d . . .
N1 N 1.3204(14) 0.8194(4) 1.0367(10) 0.100(4) Uani 1 1 d DU . .
N2 N 1.307(3) 0.8404(9) 0.962(2) 0.108(6) Uani 0.50 1 d PU A 1
N3 N 1.309(3) 0.8600(8) 0.897(2) 0.105(6) Uani 0.50 1 d PU A 1
N2' N 1.245(3) 0.7956(6) 1.024(2) 0.113(6) Uani 0.50 1 d PDU A 2
N3' N 1.185(3) 0.7627(7) 1.025(2) 0.138(8) Uani 0.50 1 d PDU A 2
N4 N 1.8764(12) 0.8519(4) 1.2731(10) 0.092(3) Uani 1 1 d DU . .
N5 N 1.902(3) 0.8540(7) 1.224(2) 0.094(5) Uani 0.65 1 d PU A 1
N6 N 1.923(3) 0.8566(8) 1.167(2) 0.118(6) Uani 0.65 1 d PU A 1
N5' N 1.925(6) 0.8656(14) 1.240(4) 0.094(7) Uani 0.35 1 d PDU A 2
N6' N 1.981(4) 0.8802(11) 1.214(3) 0.099(7) Uani 0.35 1 d PDU A 2
N7 N 1.2838(9) 0.8596(3) 1.1763(6) 0.056(2) Uani 1 1 d . . .
N8 N 1.8648(7) 0.9000(2) 1.4133(6) 0.046(2) Uani 1 1 d . . .
C1 C 1.3827(10) 0.7860(2) 1.2750(7) 0.081(4) Uani 1 1 d G . .
C2 C 1.2848(10) 0.8068(2) 1.2669(6) 0.081(4) Uani 1 1 d GU A .
C3 C 1.2230(9) 0.7932(3) 1.3062(7) 0.091(4) Uani 1 1 d GU A .
H3 H 1.1575 0.8071 1.3008 0.100 Uiso 1 1 calc . . .
C4 C 1.2592(11) 0.7589(3) 1.3535(7) 0.104(4) Uani 1 1 d GU A .
H4 H 1.2178 0.7498 1.3797 0.100 Uiso 1 1 calc . . .
C5 C 1.3570(11) 0.7382(2) 1.3615(7) 0.107(5) Uani 1 1 d GU A .
H5 H 1.3812 0.7152 1.3932 0.100 Uiso 1 1 calc . . .
C6 C 1.4188(10) 0.7517(2) 1.3223(8) 0.103(5) Uani 1 1 d GU A .
C7 C 1.2408(12) 0.8422(3) 1.2167(9) 0.065(3) Uani 1 1 d . A .
H7 H 1.1731 0.8537 1.2136 0.100 Uiso 1 1 calc . . .
C8 C 1.2278(10) 0.8970(3) 1.1298(8) 0.054(3) Uani 1 1 d . A .
C9 C 1.2805(9) 0.9053(3) 1.0707(7) 0.050(2) Uani 1 1 d . A .
H9A H 1.2294 0.8919 1.0095 0.100 Uiso 1 1 calc . . .
H9B H 1.2732 0.9318 1.0567 0.100 Uiso 1 1 calc . . .
C10 C 1.2748(10) 0.9261(3) 1.2098(8) 0.052(3) Uani 1 1 d . A .
H10A H 1.2336 0.9498 1.1797 0.100 Uiso 1 1 calc . . .
H10B H 1.2463 0.9186 1.2490 0.100 Uiso 1 1 calc . . .
C11 C 1.0778(12) 0.8978(4) 1.0632(9) 0.077(4) Uani 1 1 d . . .
H11A H 1.0469 0.8754 1.0234 0.100 Uiso 1 1 calc . . .
H11B H 1.0479 0.8967 1.1038 0.100 Uiso 1 1 calc . . .
C12 C 1.0180(16) 0.9307(7) 0.9985(14) 0.122(6) Uani 1 1 d . A .
H12A H 0.9253 0.9288 0.9607 0.100 Uiso 1 1 calc . . .
H12B H 1.0438 0.9315 0.9559 0.100 Uiso 1 1 calc . . .
H12C H 1.0461 0.9531 1.0369 0.100 Uiso 1 1 calc . . .
C13 C 1.541(2) 0.6948(7) 1.3585(18) 0.147(7) Uani 1 1 d U . .
H13A H 1.4618 0.6810 1.3184 0.100 Uiso 1 1 calc . . .
H13B H 1.5715 0.6932 1.4251 0.100 Uiso 1 1 calc . . .
H13C H 1.6051 0.6846 1.3522 0.100 Uiso 1 1 calc . . .
C14 C 1.8948(14) 0.8246(4) 1.4945(11) 0.081(3) Uani 1 1 d U . .
C15 C 1.9604(13) 0.8564(4) 1.5471(10) 0.079(3) Uani 1 1 d U A .
C16 C 2.0475(15) 0.8535(5) 1.6486(12) 0.102(4) Uani 1 1 d U . .
H16 H 2.0901 0.8748 1.6852 0.100 Uiso 1 1 calc . . .
C17 C 2.0709(19) 0.8199(6) 1.6947(14) 0.129(5) Uani 1 1 d U A .
H17 H 2.1299 0.8186 1.7619 0.100 Uiso 1 1 calc . . .
C18 C 2.007(2) 0.7881(6) 1.6420(15) 0.134(5) Uani 1 1 d U . .
H18 H 2.0275 0.7651 1.6735 0.100 Uiso 1 1 calc . . .
C19 C 1.9170(18) 0.7900(6) 1.5458(14) 0.112(5) Uani 1 1 d U A .
C20 C 1.9424(10) 0.8924(3) 1.5042(8) 0.056(3) Uani 1 1 d . A .
H20 H 1.9913 0.9120 1.5460 0.100 Uiso 1 1 calc . . .
C21 C 1.8546(9) 0.9398(3) 1.3811(7) 0.039(2) Uani 1 1 d . A .
C22 C 1.7790(9) 0.9382(3) 1.2691(7) 0.043(2) Uani 1 1 d . A .
H22A H 1.7427 0.9625 1.2413 0.100 Uiso 1 1 calc . . .
H22B H 1.8373 0.9313 1.2527 0.100 Uiso 1 1 calc . . .
C23 C 1.7801(9) 0.9624(3) 1.4091(7) 0.042(2) Uani 1 1 d . A .
H23A H 1.8304 0.9630 1.4794 0.100 Uiso 1 1 calc . . .
H23B H 1.7722 0.9879 1.3870 0.100 Uiso 1 1 calc . . .
C24 C 1.9874(10) 0.9586(3) 1.4262(8) 0.059(3) Uani 1 1 d . . .
H24A H 1.9724 0.9828 1.3956 0.100 Uiso 1 1 calc . . .
H24B H 2.0273 0.9630 1.4944 0.100 Uiso 1 1 calc . . .
C25 C 2.0830(11) 0.9374(4) 1.4180(10) 0.077(4) Uani 1 1 d . A .
H25A H 2.1624 0.9513 1.4493 0.100 Uiso 1 1 calc . . .
H25B H 2.0472 0.9340 1.3507 0.100 Uiso 1 1 calc . . .
H25C H 2.1002 0.9135 1.4487 0.100 Uiso 1 1 calc . . .
C26 C 1.872(6) 0.7260(17) 1.552(4) 0.131(19) Uani 0.50 1 d PU A 1
C26' C 1.900(6) 0.7198(14) 1.516(4) 0.139(19) Uani 0.50 1 d PU A 2
C27 C 1.5945(11) 0.8637(3) 1.3907(7) 0.052(3) Uani 1 1 d . A .
H27A H 1.6147 0.8379 1.4090 0.100 Uiso 1 1 calc . . .
H27B H 1.5138 0.8698 1.3799 0.100 Uiso 1 1 calc . . .
H27C H 1.6621 0.8792 1.4417 0.100 Uiso 1 1 calc . . .
C28 C 1.6103(18) 0.8136(4) 1.1158(12) 0.094(5) Uani 1 1 d . . .
H28A H 1.5327 0.7995 1.0721 0.100 Uiso 1 1 calc . . .
H28B H 1.6843 0.7975 1.1440 0.100 Uiso 1 1 calc . . .
H28C H 1.6169 0.8334 1.0808 0.100 Uiso 1 1 calc . . .
C30 C 1.6092(10) 1.0970(3) 1.4486(7) 0.045(2) Uani 1 1 d . . .
C31 C 1.6566(15) 1.1308(3) 1.4981(10) 0.076(4) Uani 1 1 d . A .
H31 H 1.6574 1.1353 1.5521 0.100 Uiso 1 1 calc . . .
C32 C 1.7025(16) 1.1577(5) 1.4671(12) 0.093(4) Uani 1 1 d U . .
H32 H 1.7331 1.1803 1.5000 0.100 Uiso 1 1 calc . . .
C33 C 1.7029(19) 1.1511(5) 1.3889(13) 0.103(5) Uani 1 1 d . A .
H33 H 1.7354 1.1691 1.3691 0.100 Uiso 1 1 calc . . .
C34 C 1.6559(16) 1.1182(5) 1.3394(11) 0.086(4) Uani 1 1 d . . .
H34 H 1.6562 1.1138 1.2858 0.100 Uiso 1 1 calc . . .
C35 C 1.6084(11) 1.0916(3) 1.3683(8) 0.055(3) Uani 1 1 d . A .
H35 H 1.5751 1.0695 1.3332 0.100 Uiso 1 1 calc . . .
C36 C 1.5633(8) 1.0674(3) 1.4830(6) 0.039(2) Uani 1 1 d . A .
C37 C 1.8990(9) 0.9827(3) 1.7140(6) 0.044(2) Uani 1 1 d . . .
C38 C 1.9650(11) 1.0077(4) 1.7897(8) 0.067(3) Uani 1 1 d . A .
H38 H 1.9201 1.0271 1.7937 0.100 Uiso 1 1 calc . . .
C39 C 2.0993(12) 1.0042(5) 1.8611(10) 0.089(4) Uani 1 1 d . . .
H39 H 2.1436 1.0218 1.9107 0.100 Uiso 1 1 calc . . .
C40 C 2.1628(11) 0.9753(6) 1.8569(10) 0.086(4) Uani 1 1 d . A .
H40 H 2.2510 0.9723 1.9053 0.100 Uiso 1 1 calc . . .
C41 C 2.0997(13) 0.9507(5) 1.7831(12) 0.093(5) Uani 1 1 d . . .
H41 H 2.1452 0.9310 1.7809 0.100 Uiso 1 1 calc . . .
C42 C 1.9665(11) 0.9542(4) 1.7096(8) 0.066(3) Uani 1 1 d . A .
H42 H 1.9246 0.9373 1.6583 0.100 Uiso 1 1 calc . . .
C43 C 1.7546(8) 0.9874(3) 1.6373(6) 0.038(2) Uani 1 1 d . A .
C44 C 1.4326(9) 1.0351(2) 1.1242(6) 0.038(2) Uani 1 1 d . . .
C45 C 1.3557(11) 1.0641(3) 1.1164(8) 0.058(3) Uani 1 1 d . A .
H45 H 1.3272 1.0646 1.1554 0.100 Uiso 1 1 calc . . .
C46 C 1.3207(13) 1.0930(3) 1.0491(9) 0.074(4) Uani 1 1 d . . .
H46 H 1.2690 1.1127 1.0433 0.100 Uiso 1 1 calc . . .
C47 C 1.3638(16) 1.0918(4) 0.9924(9) 0.081(4) Uani 1 1 d . A .
H47 H 1.3384 1.1105 0.9466 0.100 Uiso 1 1 calc . . .
C48 C 1.4409(16) 1.0647(4) 1.0007(10) 0.083(4) Uani 1 1 d . . .
H48 H 1.4726 1.0652 0.9637 0.100 Uiso 1 1 calc . . .
C49 C 1.4737(11) 1.0354(3) 1.0652(7) 0.057(3) Uani 1 1 d . A .
H49 H 1.5240 1.0158 1.0687 0.100 Uiso 1 1 calc . . .
C50 C 1.4680(8) 1.0036(2) 1.1914(6) 0.035(2) Uani 1 1 d . A .
O1W O 0.729(3) 0.6729(8) 0.194(2) 0.078(8) Uani 0.30 1 d PU . .
O2W O 0.977(4) 0.7710(11) 0.339(3) 0.070(11) Uani 0.20 1 d PU . .

loop_
_atom_site_aniso_label
_atom_site_aniso_U_11
_atom_site_aniso_U_22
_atom_site_aniso_U_33
_atom_site_aniso_U_23
_atom_site_aniso_U_13
_atom_site_aniso_U_12
Dy1 0.0340(2) 0.0429(2) 0.0304(2) 0.0025(2) 0.02202(17) 0.0059(2)
Fe1 0.0372(7) 0.0331(6) 0.0345(6) 0.0034(5) 0.0246(6) 0.0046(5)
Fe2 0.0825(11) 0.0428(8) 0.0577(9) -0.0085(7) 0.0512(9) -0.0075(8)
Fe3 0.0689(10) 0.0429(8) 0.0622(9) 0.0118(7) 0.0510(8) 0.0194(7)
Na1 0.175(6) 0.051(3) 0.134(5) 0.010(3) 0.110(5) 0.012(3)
O1 0.129(8) 0.045(4) 0.095(6) -0.006(4) 0.082(6) -0.008(5)
O2 0.052(4) 0.046(4) 0.035(3) -0.001(3) 0.031(3) -0.001(3)
O3 0.041(3) 0.046(4) 0.030(3) -0.002(3) 0.025(3) -0.005(3)
O4 0.190(13) 0.042(5) 0.112(8) 0.013(5) 0.073(9) -0.028(6)
O5 0.099(6) 0.050(4) 0.089(6) 0.030(4) 0.065(6) 0.029(4)
O6 0.031(3) 0.050(4) 0.030(3) 0.004(3) 0.024(3) 0.009(3)
O7 0.049(4) 0.044(4) 0.045(4) 0.005(3) 0.039(3) 0.007(3)
O8 0.143(11) 0.088(8) 0.149(11) 0.079(9) 0.059(9) 0.031(8)
O9 0.114(13) 0.101(13) 0.125(13) -0.020(9) 0.073(9) 0.017(9)
O9' 0.11(2) 0.11(2) 0.11(2) 0.000(10) 0.067(15) 0.001(10)
O10 0.062(4) 0.037(3) 0.042(3) 0.006(3) 0.040(3) 0.006(3)
O11 0.102(6) 0.048(4) 0.072(5) -0.002(4) 0.067(5) 0.008(4)
O12 0.055(4) 0.044(4) 0.037(3) 0.001(3) 0.023(3) 0.003(3)
O13 0.074(5) 0.056(4) 0.053(4) -0.002(3) 0.050(4) -0.004(4)
O14 0.040(3) 0.063(4) 0.035(3) 0.000(3) 0.022(3) 0.013(3)
O15 0.030(3) 0.067(4) 0.036(3) -0.004(3) 0.021(3) 0.008(3)
O16 0.056(4) 0.043(3) 0.036(3) 0.001(3) 0.033(3) 0.009(3)
O17 0.067(4) 0.045(4) 0.036(3) 0.008(3) 0.038(3) 0.017(3)
N1 0.127(9) 0.107(9) 0.099(8) -0.050(7) 0.084(7) -0.036(7)
N2 0.130(10) 0.108(11) 0.101(10) -0.042(9) 0.077(9) -0.012(9)
N3 0.131(12) 0.114(13) 0.090(11) -0.033(10) 0.076(10) 0.001(11)
N2' 0.139(11) 0.125(12) 0.110(9) -0.065(9) 0.092(9) -0.048(9)
N3' 0.155(14) 0.142(14) 0.123(12) -0.069(12) 0.085(11) -0.056(11)
N4 0.104(8) 0.100(8) 0.127(9) 0.013(7) 0.098(7) 0.030(6)
N5 0.103(9) 0.111(11) 0.126(11) 0.017(9) 0.100(8) 0.031(8)
N6 0.118(11) 0.130(12) 0.139(13) 0.020(11) 0.094(10) 0.024(10)
N5' 0.105(11) 0.107(12) 0.128(12) 0.016(10) 0.100(10) 0.030(10)
N6' 0.109(13) 0.115(15) 0.131(14) 0.015(13) 0.103(11) 0.022(12)
N7 0.061(5) 0.065(6) 0.052(5) -0.016(4) 0.039(5) -0.024(5)
N8 0.042(4) 0.057(5) 0.050(5) 0.017(4) 0.034(4) 0.023(4)
C1 0.125(12) 0.044(7) 0.070(8) -0.017(6) 0.056(9) -0.046(8)
C2 0.108(8) 0.083(8) 0.062(6) -0.026(6) 0.055(6) -0.053(7)
C3 0.113(8) 0.097(7) 0.071(6) -0.017(5) 0.059(6) -0.057(6)
C4 0.122(8) 0.102(8) 0.080(6) -0.002(6) 0.056(6) -0.061(7)
C5 0.129(9) 0.086(8) 0.082(7) 0.002(6) 0.050(7) -0.052(7)
C6 0.130(10) 0.072(8) 0.077(8) -0.005(7) 0.045(8) -0.043(8)
C7 0.078(8) 0.064(7) 0.067(7) -0.025(6) 0.051(7) -0.037(6)
C8 0.047(6) 0.068(7) 0.050(6) -0.014(5) 0.030(5) -0.009(5)
C9 0.040(5) 0.073(7) 0.041(5) -0.002(5) 0.027(5) 0.002(5)
C10 0.042(5) 0.065(7) 0.054(6) -0.006(5) 0.031(5) -0.004(5)
C11 0.056(7) 0.108(11) 0.061(8) -0.023(8) 0.032(6) -0.023(7)
C12 0.074(10) 0.173(19) 0.099(12) 0.012(13) 0.039(9) 0.015(11)
C13 0.147(7) 0.146(7) 0.147(7) 0.0003(10) 0.087(4) -0.0003(10)
C14 0.079(6) 0.085(7) 0.088(7) 0.056(6) 0.053(6) 0.036(5)
C15 0.074(6) 0.097(7) 0.080(6) 0.047(6) 0.052(5) 0.034(5)
C16 0.089(7) 0.113(8) 0.084(7) 0.052(6) 0.041(6) 0.029(6)
C17 0.111(8) 0.126(8) 0.092(8) 0.062(7) 0.028(7) 0.018(7)
C18 0.116(8) 0.115(8) 0.103(8) 0.070(7) 0.027(7) 0.016(7)
C19 0.098(7) 0.096(7) 0.102(7) 0.060(7) 0.037(6) 0.025(7)
C20 0.051(6) 0.070(7) 0.053(6) 0.016(6) 0.035(5) 0.021(5)
C21 0.039(5) 0.042(5) 0.044(5) 0.005(4) 0.030(4) 0.006(4)
C22 0.046(5) 0.051(6) 0.046(5) 0.010(4) 0.035(5) 0.007(4)
C23 0.036(5) 0.046(5) 0.048(5) 0.000(4) 0.027(4) 0.003(4)
C24 0.039(5) 0.076(8) 0.066(7) 0.010(6) 0.033(5) 0.009(5)
C25 0.050(7) 0.096(10) 0.097(10) 0.025(8) 0.051(7) 0.025(6)
C26 0.14(3) 0.11(3) 0.13(3) 0.06(3) 0.07(3) 0.02(2)
C26' 0.20(4) 0.07(2) 0.15(3) 0.07(2) 0.11(3) 0.05(2)
C27 0.080(7) 0.047(6) 0.049(6) 0.009(5) 0.050(6) 0.002(5)
C28 0.142(14) 0.066(9) 0.098(11) -0.017(8) 0.085(11) 0.003(9)
C30 0.056(6) 0.046(6) 0.044(5) 0.008(4) 0.037(5) 0.006(5)
C31 0.118(11) 0.060(7) 0.088(9) -0.016(7) 0.082(9) -0.033(7)
C32 0.094(4) 0.093(4) 0.093(4) 0.0004(10) 0.055(3) -0.0010(10)
C33 0.153(15) 0.086(10) 0.111(12) -0.007(9) 0.101(12) -0.049(10)
C34 0.112(11) 0.106(11) 0.086(9) 0.009(9) 0.083(9) -0.015(9)
C35 0.063(7) 0.068(7) 0.053(6) 0.007(5) 0.044(6) -0.009(5)
C36 0.026(4) 0.049(6) 0.023(4) 0.008(4) 0.005(4) 0.006(4)
C37 0.038(5) 0.059(6) 0.035(5) 0.007(4) 0.022(4) 0.008(4)
C38 0.044(6) 0.090(9) 0.054(7) -0.015(6) 0.022(5) 0.003(6)
C39 0.044(7) 0.123(12) 0.064(8) -0.018(8) 0.013(6) -0.003(8)
C40 0.035(6) 0.134(13) 0.066(8) 0.013(9) 0.017(6) 0.017(8)
C41 0.055(8) 0.115(12) 0.082(10) 0.014(9) 0.025(8) 0.042(8)
C42 0.047(6) 0.092(9) 0.048(6) 0.004(6) 0.022(5) 0.028(6)
C43 0.034(5) 0.049(5) 0.033(5) 0.008(4) 0.022(4) 0.005(4)
C44 0.051(5) 0.030(5) 0.032(5) 0.005(4) 0.024(4) 0.008(4)
C45 0.068(7) 0.053(6) 0.052(6) 0.009(5) 0.034(6) 0.020(5)
C46 0.080(9) 0.061(7) 0.066(8) 0.026(6) 0.034(7) 0.034(6)
C47 0.116(11) 0.068(8) 0.059(8) 0.031(6) 0.051(8) 0.015(8)
C48 0.125(12) 0.079(9) 0.068(8) 0.031(7) 0.070(9) 0.021(9)
C49 0.077(7) 0.065(7) 0.044(5) 0.011(5) 0.044(6) 0.008(6)
C50 0.044(5) 0.039(5) 0.031(4) 0.008(4) 0.026(4) 0.013(4)
O1W 0.091(11) 0.067(11) 0.074(11) -0.001(8) 0.048(8) 0.015(8)
O2W 0.069(13) 0.066(14) 0.076(14) 0.000(9) 0.043(10) 0.013(9)

loop_
_atom_type_symbol
_atom_type_description
_atom_type_scat_dispersion_real
_atom_type_scat_dispersion_imag
_atom_type_scat_source
C C 0.0033 0.0016 'International Tables Vol C Tables 4.2.6.8 and 6.1.1.4'
H H 0.0000 0.0000 'International Tables Vol C Tables 4.2.6.8 and 6.1.1.4'
N N 0.0061 0.0033 'International Tables Vol C Tables 4.2.6.8 and 6.1.1.4'
O O 0.0106 0.0060 'International Tables Vol C Tables 4.2.6.8 and 6.1.1.4'
Na Na 0.0362 0.0249 'International Tables Vol C Tables 4.2.6.8 and 6.1.1.4'
Fe Fe 0.3463 0.8444 'International Tables Vol C Tables 4.2.6.8 and 6.1.1.4'
Dy Dy -0.1892 4.4098 'International Tables Vol C Tables 4.2.6.8 and 6.1.1.4'

loop_
_geom_angle_atom_site_label_1
_geom_angle_atom_site_label_2
_geom_angle_atom_site_label_3
_geom_angle
_geom_angle_site_symmetry_1
_geom_angle_site_symmetry_3
O12 Dy1 O15 79.3(2) . 3_878
O12 Dy1 O6 117.4(2) . .
O15 Dy1 O6 149.2(2) 3_878 .
O12 Dy1 O3 149.1(2) . .
O15 Dy1 O3 85.1(2) 3_878 .
O6 Dy1 O3 67.4(2) . .
O12 Dy1 O13 127.7(2) . 3_878
O15 Dy1 O13 81.6(2) 3_878 3_878
O6 Dy1 O13 103.4(2) . 3_878
O3 Dy1 O13 75.3(2) . 3_878
O12 Dy1 O14 76.8(2) . .
O15 Dy1 O14 132.3(2) 3_878 .
O6 Dy1 O14 78.4(2) . .
O3 Dy1 O14 131.9(2) . .
O13 Dy1 O14 81.3(3) 3_878 .
O12 Dy1 O17 77.2(2) . .
O15 Dy1 O17 82.6(2) 3_878 .
O6 Dy1 O17 77.0(2) . .
O3 Dy1 O17 74.4(2) . .
O13 Dy1 O17 146.7(2) 3_878 .
O14 Dy1 O17 130.0(2) . .
O12 Dy1 Fe1 136.42(17) . .
O15 Dy1 Fe1 115.11(15) 3_878 .
O6 Dy1 Fe1 34.73(14) . .
O3 Dy1 Fe1 34.11(14) . .
O13 Dy1 Fe1 95.75(16) 3_878 .
O14 Dy1 Fe1 110.71(15) . .
O17 Dy1 Fe1 65.31(14) . .
O3 Fe1 O6 82.4(2) . .
O3 Fe1 O7 171.2(2) . .
O6 Fe1 O7 94.2(2) . .
O3 Fe1 O2 93.3(2) . .
O6 Fe1 O2 172.0(2) . .
O7 Fe1 O2 89.1(3) . .
O3 Fe1 O16 95.1(2) . .
O6 Fe1 O16 93.0(2) . .
O7 Fe1 O16 93.1(2) . .
O2 Fe1 O16 94.1(2) . .
O3 Fe1 O10 92.8(2) . .
O6 Fe1 O10 93.3(2) . .
O7 Fe1 O10 79.2(2) . .
O2 Fe1 O10 80.1(3) . .
O16 Fe1 O10 170.4(2) . .
O3 Fe1 Dy1 42.07(17) . .
O6 Fe1 Dy1 42.21(15) . .
O7 Fe1 Dy1 136.03(19) . .
O2 Fe1 Dy1 134.84(18) . .
O16 Fe1 Dy1 85.71(16) . .
O10 Fe1 Dy1 103.80(16) . .
O1 Fe2 O2 162.4(3) . .
O1 Fe2 O11 91.9(4) . .
O2 Fe2 O11 100.3(3) . .
O1 Fe2 N1 97.5(5) . .
O2 Fe2 N1 93.7(5) . .
O11 Fe2 N1 95.9(4) . .
O1 Fe2 N7 87.8(4) . .
O2 Fe2 N7 77.9(3) . .
O11 Fe2 N7 169.9(3) . .
N1 Fe2 N7 94.2(5) . .
O1 Fe2 O10 91.7(3) . .
O2 Fe2 O10 79.2(2) . .
O11 Fe2 O10 76.3(3) . .
N1 Fe2 O10 168.1(4) . .
N7 Fe2 O10 93.6(3) . .
O1 Fe2 Na1 41.3(3) . .
O2 Fe2 Na1 146.2(2) . .
O11 Fe2 Na1 51.2(2) . .
N1 Fe2 Na1 105.9(5) . .
N7 Fe2 Na1 126.4(3) . .
O10 Fe2 Na1 76.4(2) . .
O5 Fe3 N4 95.8(4) . .
O5 Fe3 O7 160.6(3) . .
N4 Fe3 O7 98.8(4) . .
O5 Fe3 O11 94.0(4) . .
N4 Fe3 O11 95.1(5) . .
O7 Fe3 O11 97.3(3) . .
O5 Fe3 N8 88.1(4) . .
N4 Fe3 N8 94.3(5) . .
O7 Fe3 N8 78.1(3) . .
O11 Fe3 N8 170.1(3) . .
O5 Fe3 O10 89.0(3) . .
N4 Fe3 O10 170.7(5) . .
O7 Fe3 O10 78.4(2) . .
O11 Fe3 O10 76.6(3) . .
N8 Fe3 O10 93.8(3) . .
O5 Fe3 Na1 41.6(3) . .
N4 Fe3 Na1 100.5(4) . .
O7 Fe3 Na1 145.3(2) . .
O11 Fe3 Na1 52.6(3) . .
N8 Fe3 Na1 128.4(2) . .
O10 Fe3 Na1 77.9(2) . .
O9 Na1 O5 103.2(10) . .
O9 Na1 O9' 44(2) . .
O5 Na1 O9' 144(2) . .
O9 Na1 O1 147.0(10) . .
O5 Na1 O1 104.0(3) . .
O9' Na1 O1 103.6(19) . .
O9 Na1 O4 105.5(10) . .
O5 Na1 O4 137.8(5) . .
O9' Na1 O4 76(2) . .
O1 Na1 O4 64.3(4) . .
O9 Na1 O8 77.5(10) . .
O5 Na1 O8 64.7(4) . .
O9' Na1 O8 110.7(19) . .
O1 Na1 O8 131.7(5) . .
O4 Na1 O8 92.2(5) . .
O9 Na1 O11 106.8(10) . .
O5 Na1 O11 69.0(3) . .
O9' Na1 O11 102.1(19) . .
O1 Na1 O11 66.8(3) . .
O4 Na1 O11 128.7(5) . .
O8 Na1 O11 133.1(5) . .
O9 Na1 Fe3 109.8(10) . .
O5 Na1 Fe3 33.1(2) . .
O9' Na1 Fe3 130.5(19) . .
O1 Na1 Fe3 84.2(2) . .
O4 Na1 Fe3 144.6(4) . .
O8 Na1 Fe3 97.6(4) . .
O11 Na1 Fe3 36.04(19) . .
O9 Na1 Fe2 136.5(10) . .
O5 Na1 Fe2 83.6(2) . .
O9' Na1 Fe2 109.4(19) . .
O1 Na1 Fe2 32.0(2) . .
O4 Na1 Fe2 96.0(4) . .
O8 Na1 Fe2 139.8(4) . .
O11 Na1 Fe2 35.22(19) . .
Fe3 Na1 Fe2 55.79(9) . .
C1 O1 Fe2 131.8(8) . .
C1 O1 Na1 119.4(7) . .
Fe2 O1 Na1 106.7(4) . .
C9 O2 Fe1 115.0(5) . .
C9 O2 Fe2 112.0(6) . .
Fe1 O2 Fe2 104.1(3) . .
C10 O3 Fe1 128.3(5) . .
C10 O3 Dy1 123.5(5) . .
Fe1 O3 Dy1 103.8(2) . .
C6 O4 C13 118.0(14) . .
C6 O4 Na1 116.6(6) . .
C13 O4 Na1 124.4(14) . .
C14 O5 Fe3 130.0(9) . .
C14 O5 Na1 123.7(8) . .
Fe3 O5 Na1 105.4(4) . .
C23 O6 Fe1 125.2(5) . .
C23 O6 Dy1 125.5(5) . .
Fe1 O6 Dy1 103.1(2) . .
C22 O7 Fe1 115.2(5) . .
C22 O7 Fe3 111.4(5) . .
Fe1 O7 Fe3 104.5(3) . .
C19 O8 C26' 121(3) . .
C19 O8 C26 107(3) . .
C26' O8 C26 34(2) . .
C19 O8 Na1 119.3(8) . .
C26' O8 Na1 119(3) . .
C26 O8 Na1 130(2) . .
C27 O10 Fe1 118.1(5) . .
C27 O10 Fe3 120.6(6) . .
Fe1 O10 Fe3 97.3(2) . .
C27 O10 Fe2 120.2(6) . .
Fe1 O10 Fe2 96.4(2) . .
Fe3 O10 Fe2 99.0(2) . .
C28 O11 Fe2 123.1(9) . .
C28 O11 Fe3 125.2(9) . .
Fe2 O11 Fe3 106.7(3) . .
C28 O11 Na1 105.7(7) . .
Fe2 O11 Na1 93.5(3) . .
Fe3 O11 Na1 91.4(3) . .
C36 O12 Dy1 177.6(6) . .
C36 O13 Dy1 113.0(6) . 3_878
C43 O14 Dy1 136.5(6) . .
C43 O15 Dy1 141.2(6) . 3_878
C50 O16 Fe1 125.9(5) . .
C50 O17 Dy1 138.4(5) . .
N2' N1 N2 124(2) . .
N2' N1 Fe2 117.6(15) . .
N2 N1 Fe2 115.9(13) . .
N3 N2 N1 173(3) . .
N1 N2' N3' 166(3) . .
N5 N4 N5' 25(4) . .
N5 N4 Fe3 148(2) . .
N5' N4 Fe3 142(3) . .
N4 N5 N6 176(4) . .
N4 N5' N6' 175(7) . .
C7 N7 C8 119.8(10) . .
C7 N7 Fe2 125.6(9) . .
C8 N7 Fe2 114.6(6) . .
C20 N8 C21 118.8(9) . .
C20 N8 Fe3 126.5(8) . .
C21 N8 Fe3 114.7(6) . .
O1 C1 C2 124.5(8) . .
O1 C1 C6 115.4(8) . .
C2 C1 C6 120.0 . .
C3 C2 C1 120.0 . .
C3 C2 C7 117.4(8) . .
C1 C2 C7 122.6(8) . .
C2 C3 C4 120.0 . .
C2 C3 H3 120.0 . .
C4 C3 H3 120.0 . .
C5 C4 C3 120.0 . .
C5 C4 H4 120.0 . .
C3 C4 H4 120.0 . .
C4 C5 C6 120.0 . .
C4 C5 H5 120.0 . .
C6 C5 H5 120.0 . .
O4 C6 C5 123.7(8) . .
O4 C6 C1 116.3(8) . .
C5 C6 C1 120.0 . .
N7 C7 C2 127.6(12) . .
N7 C7 H7 116.2 . .
C2 C7 H7 116.2 . .
N7 C8 C10 108.7(8) . .
N7 C8 C9 105.2(8) . .
C10 C8 C9 111.1(9) . .
N7 C8 C11 113.7(10) . .
C10 C8 C11 107.8(9) . .
C9 C8 C11 110.3(9) . .
O2 C9 C8 110.4(8) . .
O2 C9 H9A 109.6 . .
C8 C9 H9A 109.6 . .
O2 C9 H9B 109.6 . .
C8 C9 H9B 109.6 . .
H9A C9 H9B 108.1 . .
O3 C10 C8 115.2(8) . .
O3 C10 H10A 108.5 . .
C8 C10 H10A 108.5 . .
O3 C10 H10B 108.5 . .
C8 C10 H10B 108.5 . .
H10A C10 H10B 107.5 . .
C12 C11 C8 115.7(12) . .
C12 C11 H11A 108.4 . .
C8 C11 H11A 108.4 . .
C12 C11 H11B 108.4 . .
C8 C11 H11B 108.4 . .
H11A C11 H11B 107.4 . .
C11 C12 H12A 109.5 . .
C11 C12 H12B 109.5 . .
H12A C12 H12B 109.5 . .
C11 C12 H12C 109.5 . .
H12A C12 H12C 109.5 . .
H12B C12 H12C 109.5 . .
O4 C13 H13A 109.5 . .
O4 C13 H13B 109.5 . .
H13A C13 H13B 109.5 . .
O4 C13 H13C 109.5 . .
H13A C13 H13C 109.5 . .
H13B C13 H13C 109.5 . .
O5 C14 C15 125.6(11) . .
O5 C14 C19 115.4(16) . .
C15 C14 C19 119.0(15) . .
C14 C15 C16 118.2(13) . .
C14 C15 C20 123.7(12) . .
C16 C15 C20 118.0(15) . .
C17 C16 C15 121.3(18) . .
C17 C16 H16 119.3 . .
C15 C16 H16 119.3 . .
C16 C17 C18 120.3(16) . .
C16 C17 H17 119.8 . .
C18 C17 H17 119.8 . .
C19 C18 C17 120.4(17) . .
C19 C18 H18 119.8 . .
C17 C18 H18 119.8 . .
C18 C19 O8 125.5(17) . .
C18 C19 C14 120(2) . .
O8 C19 C14 113.7(15) . .
N8 C20 C15 125.9(12) . .
N8 C20 H20 117.1 . .
C15 C20 H20 117.1 . .
N8 C21 C23 108.8(7) . .
N8 C21 C24 113.5(8) . .
C23 C21 C24 108.6(8) . .
N8 C21 C22 105.8(7) . .
C23 C21 C22 110.8(7) . .
C24 C21 C22 109.4(8) . .
O7 C22 C21 109.2(7) . .
O7 C22 H22A 109.8 . .
C21 C22 H22A 109.8 . .
O7 C22 H22B 109.8 . .
C21 C22 H22B 109.8 . .
H22A C22 H22B 108.3 . .
O6 C23 C21 114.9(7) . .
O6 C23 H23A 108.5 . .
C21 C23 H23A 108.5 . .
O6 C23 H23B 108.5 . .
C21 C23 H23B 108.5 . .
H23A C23 H23B 107.5 . .
C25 C24 C21 116.4(10) . .
C25 C24 H24A 108.2 . .
C21 C24 H24A 108.2 . .
C25 C24 H24B 108.2 . .
C21 C24 H24B 108.2 . .
H24A C24 H24B 107.3 . .
C24 C25 H25A 109.5 . .
C24 C25 H25B 109.5 . .
H25A C25 H25B 109.5 . .
C24 C25 H25C 109.5 . .
H25A C25 H25C 109.5 . .
H25B C25 H25C 109.5 . .
O10 C27 H27A 109.5 . .
O10 C27 H27B 109.5 . .
H27A C27 H27B 109.5 . .
O10 C27 H27C 109.5 . .
H27A C27 H27C 109.5 . .
H27B C27 H27C 109.5 . .
O11 C28 H28A 109.5 . .
O11 C28 H28B 109.5 . .
H28A C28 H28B 109.5 . .
O11 C28 H28C 109.5 . .
H28A C28 H28C 109.5 . .
H28B C28 H28C 109.5 . .
C35 C30 C31 118.1(9) . .
C35 C30 C36 121.2(9) . .
C31 C30 C36 120.6(9) . .
C32 C31 C30 120.1(12) . .
C32 C31 H31 119.9 . .
C30 C31 H31 119.9 . .
C33 C32 C31 120.3(14) . .
C33 C32 H32 119.9 . .
C31 C32 H32 119.9 . .
C32 C33 C34 120.1(12) . .
C32 C33 H33 119.9 . .
C34 C33 H33 119.9 . .
C33 C34 C35 120.2(12) . .
C33 C34 H34 119.9 . .
C35 C34 H34 119.9 . .
C34 C35 C30 121.1(11) . .
C34 C35 H35 119.5 . .
C30 C35 H35 119.5 . .
O12 C36 O13 121.2(9) . .
O12 C36 C30 121.0(9) . .
O13 C36 C30 117.8(9) . .
C42 C37 C38 118.6(9) . .
C42 C37 C43 121.5(9) . .
C38 C37 C43 119.9(9) . .
C37 C38 C39 121.1(11) . .
C37 C38 H38 119.5 . .
C39 C38 H38 119.5 . .
C40 C39 C38 119.2(13) . .
C40 C39 H39 120.4 . .
C38 C39 H39 120.4 . .
C39 C40 C41 120.4(11) . .
C39 C40 H40 119.8 . .
C41 C40 H40 119.8 . .
C40 C41 C42 121.3(13) . .
C40 C41 H41 119.4 . .
C42 C41 H41 119.4 . .
C37 C42 C41 119.4(12) . .
C37 C42 H42 120.3 . .
C41 C42 H42 120.3 . .
O15 C43 O14 125.7(8) . .
O15 C43 C37 117.3(8) . .
O14 C43 C37 117.0(8) . .
C45 C44 C49 118.5(9) . .
C45 C44 C50 121.5(8) . .
C49 C44 C50 120.1(8) . .
C44 C45 C46 119.8(10) . .
C44 C45 H45 120.1 . .
C46 C45 H45 120.1 . .
C47 C46 C45 119.1(11) . .
C47 C46 H46 120.4 . .
C45 C46 H46 120.4 . .
C48 C47 C46 122.0(11) . .
C48 C47 H47 119.0 . .
C46 C47 H47 119.0 . .
C47 C48 C49 119.5(12) . .
C47 C48 H48 120.3 . .
C49 C48 H48 120.3 . .
C44 C49 C48 121.1(11) . .
C44 C49 H49 119.5 . .
C48 C49 H49 119.5 . .
O17 C50 O16 124.2(7) . .
O17 C50 C44 118.9(7) . .
O16 C50 C44 116.8(7) . .

loop_
_geom_bond_atom_site_label_1
_geom_bond_atom_site_label_2
_geom_bond_distance
_geom_bond_site_symmetry_2
Dy1 O12 2.285(7) .
Dy1 O15 2.304(6) 3_878
Dy1 O6 2.331(5) .
Dy1 O3 2.332(6) .
Dy1 O13 2.336(7) 3_878
Dy1 O14 2.345(6) .
Dy1 O17 2.378(6) .
Dy1 Fe1 3.3803(12) .
Fe1 O3 1.952(6) .
Fe1 O6 1.977(6) .
Fe1 O7 2.000(6) .
Fe1 O2 2.008(6) .
Fe1 O16 2.011(6) .
Fe1 O10 2.104(6) .
Fe2 O1 1.933(8) .
Fe2 O2 2.009(6) .
Fe2 O11 2.021(8) .
Fe2 N1 2.022(13) .
Fe2 N7 2.132(9) .
Fe2 O10 2.143(7) .
Fe2 Na1 3.498(7) .
Fe3 O5 1.946(8) .
Fe3 N4 2.000(11) .
Fe3 O7 2.017(6) .
Fe3 O11 2.024(9) .
Fe3 N8 2.120(9) .
Fe3 O10 2.125(6) .
Fe3 Na1 3.440(6) .
Na1 O9 2.29(3) .
Na1 O5 2.367(12) .
Na1 O9' 2.39(8) .
Na1 O1 2.411(13) .
Na1 O4 2.440(15) .
Na1 O8 2.457(16) .
Na1 O11 2.733(10) .
O1 C1 1.352(11) .
O2 C9 1.414(11) .
O3 C10 1.413(11) .
O4 C6 1.379(17) .
O4 C13 1.44(3) .
O5 C14 1.350(17) .
O6 C23 1.422(11) .
O7 C22 1.428(11) .
O8 C19 1.39(2) .
O8 C26' 1.54(5) .
O8 C26 1.56(5) .
O10 C27 1.444(11) .
O11 C28 1.404(15) .
O12 C36 1.244(11) .
O13 C36 1.268(11) .
O13 Dy1 2.336(7) 3_878
O14 C43 1.262(11) .
O15 C43 1.249(10) .
O15 Dy1 2.304(6) 3_878
O16 C50 1.276(10) .
O17 C50 1.265(10) .
N1 N2' 1.207(9) .
N1 N2 1.40(4) .
N2 N3 1.32(4) .
N2' N3' 1.407(9) .
N4 N5 1.07(2) .
N4 N5' 1.164(9) .
N5 N6 1.14(3) .
N5' N6' 1.164(9) .
N7 C7 1.270(13) .
N7 C8 1.502(15) .
N8 C20 1.284(13) .
N8 C21 1.502(12) .
C1 C2 1.3900 .
C1 C6 1.3900 .
C2 C3 1.3900 .
C2 C7 1.445(15) .
C3 C4 1.3900 .
C3 H3 0.9300 .
C4 C5 1.3900 .
C4 H4 0.9300 .
C5 C6 1.3900 .
C5 H5 0.9300 .
C7 H7 0.9300 .
C8 C10 1.531(15) .
C8 C9 1.536(14) .
C8 C11 1.547(17) .
C9 H9A 0.9700 .
C9 H9B 0.9700 .
C10 H10A 0.9700 .
C10 H10B 0.9700 .
C11 C12 1.48(2) .
C11 H11A 0.9700 .
C11 H11B 0.9700 .
C12 H12A 0.9600 .
C12 H12B 0.9600 .
C12 H12C 0.9600 .
C13 H13A 0.9600 .
C13 H13B 0.9600 .
C13 H13C 0.9600 .
C14 C15 1.38(2) .
C14 C19 1.44(2) .
C15 C16 1.41(2) .
C15 C20 1.429(17) .
C16 C17 1.37(2) .
C16 H16 0.9300 .
C17 C18 1.38(3) .
C17 H17 0.9300 .
C18 C19 1.34(3) .
C18 H18 0.9300 .
C20 H20 0.9300 .
C21 C23 1.526(12) .
C21 C24 1.544(14) .
C21 C22 1.552(13) .
C22 H22A 0.9700 .
C22 H22B 0.9700 .
C23 H23A 0.9700 .
C23 H23B 0.9700 .
C24 C25 1.513(16) .
C24 H24A 0.9700 .
C24 H24B 0.9700 .
C25 H25A 0.9600 .
C25 H25B 0.9600 .
C25 H25C 0.9600 .
C27 H27A 0.9600 .
C27 H27B 0.9600 .
C27 H27C 0.9600 .
C28 H28A 0.9600 .
C28 H28B 0.9600 .
C28 H28C 0.9600 .
C30 C35 1.378(13) .
C30 C31 1.391(15) .
C30 C36 1.491(13) .
C31 C32 1.383(19) .
C31 H31 0.9300 .
C32 C33 1.36(2) .
C32 H32 0.9300 .
C33 C34 1.36(2) .
C33 H33 0.9300 .
C34 C35 1.368(16) .
C34 H34 0.9300 .
C35 H35 0.9300 .
C37 C42 1.366(14) .
C37 C38 1.374(15) .
C37 C43 1.514(13) .
C38 C39 1.406(17) .
C38 H38 0.9300 .
C39 C40 1.34(2) .
C39 H39 0.9300 .
C40 C41 1.35(2) .
C40 H40 0.9300 .
C41 C42 1.401(17) .
C41 H41 0.9300 .
C42 H42 0.9300 .
C44 C45 1.382(13) .
C44 C49 1.383(13) .
C44 C50 1.473(12) .
C45 C46 1.407(16) .
C45 H45 0.9300 .
C46 C47 1.369(19) .
C46 H46 0.9300 .
C47 C48 1.329(19) .
C47 H47 0.9300 .
C48 C49 1.391(16) .
C48 H48 0.9300 .
C49 H49 0.9300 .
